data_2021367
loop_
_publ_author_name
'Sharma, Anamika'
'Zamisa, Sizwe J.'
'Noki, Sikabwe'
'Almarhoon, Zainab'
'El-Faham, Ayman'
'de la Torre, Beatriz G.'
'Albericio, Fernando'

_publ_section_title
;
 Crystal structure, spectroscopic studies and theoretical studies of
 thiobarbituric acid derivatives: understanding the hydrogen-bonding
 patterns
;
_journal_coeditor_code FP3065
_journal_issue 12
_journal_name_full 'Acta Crystallographica Section C'
_journal_page_first
;
;
_journal_paper_doi 10.1107/S2053229618015516
_journal_volume 74
_journal_year 2018
_chemical_formula_iupac 'C10 H14 N2 O3 S'
_chemical_formula_moiety 'C10 H14 N2 O3 S'
_chemical_formula_sum 'C10 H14 N2 O3 S'
_chemical_formula_weight 242.29
_chemical_name_systematic
;
5-Acetyl-1,3-diethyl-2-thioxodihydropyrimidine-4,6(1<i>H</i>,5<i>H</i>)-dione
;
_space_group_crystal_system monoclinic
_space_group_IT_number 14
_space_group_name_Hall '-P 2yn'
_space_group_name_H-M_alt 'P 1 21/n 1'
_symmetry_space_group_name_Hall '-P 2yn'
_symmetry_space_group_name_H-M 'P 1 21/n 1'
_atom_sites_solution_hydrogens geom
_audit_creation_method SHELXL-2014
_cell_angle_alpha 90
_cell_angle_beta 92.8690(10)
_cell_angle_gamma 90
_cell_formula_units_Z 4
_cell_length_a 4.62120(10)
_cell_length_b 12.5742(4)
_cell_length_c 19.3936(6)
_cell_measurement_reflns_used 8036
_cell_measurement_temperature 100(2)
_cell_measurement_theta_max 28.26
_cell_measurement_theta_min 2.65
_cell_volume 1125.51(6)
_computing_cell_refinement
;
SAINT-Plus (Bruker, 2008)
;
_computing_data_collection
;
APEX2 (Bruker, 2008)
;
_computing_data_reduction
;
SAINT-Plus and XPREP (Bruker, 2008)
;
_computing_molecular_graphics
;
ORTEP-3 (Farrugia, 2012)
;
_computing_publication_material
;
WinGX (Farrugia, 2012)
;
_computing_structure_refinement
;
SHELXL2016 (Sheldrick, 2015b)
;
_computing_structure_solution
;
SHELXT (Sheldrick, 2015a)
;
_diffrn_ambient_temperature 100(2)
_diffrn_measured_fraction_theta_full 0.995
_diffrn_measured_fraction_theta_max 0.970
_diffrn_measurement_device_type 'Bruker APEXII CCD'
_diffrn_measurement_method '\f and \w scans'
_diffrn_radiation_monochromator graphite
_diffrn_radiation_source 'sealed tube'
_diffrn_radiation_type MoK\a
_diffrn_radiation_wavelength 0.71073
_diffrn_reflns_av_R_equivalents 0.0163
_diffrn_reflns_av_unetI/netI 0.0135
_diffrn_reflns_limit_h_max 6
_diffrn_reflns_limit_h_min -5
_diffrn_reflns_limit_k_max 15
_diffrn_reflns_limit_k_min -16
_diffrn_reflns_limit_l_max 24
_diffrn_reflns_limit_l_min -25
_diffrn_reflns_number 14896
_diffrn_reflns_theta_full 25.242
_diffrn_reflns_theta_max 28.279
_diffrn_reflns_theta_min 1.931
_exptl_absorpt_coefficient_mu 0.282
_exptl_absorpt_correction_T_max 0.978
_exptl_absorpt_correction_T_min 0.911
_exptl_absorpt_correction_type multi-scan
_exptl_absorpt_process_details
;
(SADABS; Bruker, 2012)
;
_exptl_crystal_colour colourless
_exptl_crystal_density_diffrn 1.430
_exptl_crystal_description rod
_exptl_crystal_F_000 512
_exptl_crystal_size_max 0.290
_exptl_crystal_size_mid 0.230
_exptl_crystal_size_min 0.120
_refine_diff_density_max 0.396
_refine_diff_density_min -0.190
_refine_ls_extinction_method none
_refine_ls_goodness_of_fit_ref 1.051
_refine_ls_hydrogen_treatment constr
_refine_ls_matrix_type full
_refine_ls_number_parameters 146
_refine_ls_number_reflns 2704
_refine_ls_number_restraints 0
_refine_ls_restrained_S_all 1.051
_refine_ls_R_factor_all 0.0378
_refine_ls_R_factor_gt 0.0295
_refine_ls_shift/su_max 0.002
_refine_ls_shift/su_mean 0.000
_refine_ls_structure_factor_coef Fsqd
_refine_ls_weighting_details 'w=1/[\s^2^(Fo^2^)+(0.0410P)^2^+0.5533P] where P=(Fo^2^+2Fc^2^)/3'
_refine_ls_weighting_scheme calc
_refine_ls_wR_factor_gt 0.0769
_refine_ls_wR_factor_ref 0.0850
_reflns_number_gt 2309
_reflns_number_total 2704
_reflns_threshold_expression 'I > 2\s(I)'
_cod_data_source_file fp3065sup1.cif
_cod_data_source_block A01
_cod_database_code 2021367
_shelx_space_group_comment
;
The symmetry employed for this shelxl refinement is uniquely defined
by the following loop, which should always be used as a source of
symmetry information in preference to the above space-group names.
They are only intended as comments.
;
_shelx_estimated_absorpt_t_min 0.923
_shelx_estimated_absorpt_t_max 0.967
_shelxl_version_number 2.014

loop_
_space_group_symop_operation_xyz
'x, y, z'
'-x+1/2, y+1/2, -z+1/2'
'-x, -y, -z'
'x-1/2, -y-1/2, z-1/2'

loop_
_atom_site_type_symbol
_atom_site_label
_atom_site_fract_x
_atom_site_fract_y
_atom_site_fract_z
_atom_site_U_iso_or_equiv
_atom_site_adp_type
_atom_site_calc_flag
_atom_site_occupancy
C C1 0.7202(3) 0.48420(11) 0.60194(7) 0.0266(3) Uani d 1
H H1A 0.8478 0.4238 0.6134 0.040 Uiso calc 1
H H1B 0.5607 0.4853 0.6334 0.040 Uiso calc 1
H H1C 0.6415 0.4771 0.5543 0.040 Uiso calc 1
C C2 0.8914(3) 0.58714(10) 0.60935(7) 0.0210(3) Uani d 1
H H2A 0.9735 0.5935 0.6573 0.025 Uiso calc 1
H H2B 1.0545 0.5853 0.5781 0.025 Uiso calc 1
C C3 0.5442(3) 0.72435(9) 0.64289(6) 0.0160(2) Uani d 1
C C4 0.2000(3) 0.86382(11) 0.67718(7) 0.0221(3) Uani d 1
H H4A 0.1216 0.8095 0.7082 0.027 Uiso calc 1
H H4B 0.0344 0.9021 0.6543 0.027 Uiso calc 1
C C5 0.3853(4) 0.94198(11) 0.71960(8) 0.0302(3) Uani d 1
H H5A 0.2676 0.9758 0.7541 0.045 Uiso calc 1
H H5B 0.5475 0.9041 0.7430 0.045 Uiso calc 1
H H5C 0.4603 0.9965 0.6891 0.045 Uiso calc 1
C C6 0.3421(3) 0.85049(10) 0.55737(6) 0.0174(2) Uani d 1
C C7 0.5078(3) 0.80209(9) 0.50516(6) 0.0170(2) Uani d 1
C C8 0.7076(3) 0.71693(10) 0.52324(6) 0.0183(2) Uani d 1
C C9 0.4614(3) 0.83582(10) 0.43682(7) 0.0191(2) Uani d 1
C C10 0.6033(3) 0.79100(11) 0.37626(7) 0.0251(3) Uani d 1
H H10A 0.4933 0.8115 0.3338 0.038 Uiso calc 1
H H10B 0.6090 0.7133 0.3799 0.038 Uiso calc 1
H H10C 0.8013 0.8186 0.3751 0.038 Uiso calc 1
N N1 0.7069(2) 0.68092(8) 0.59257(5) 0.0165(2) Uani d 1
N N2 0.3693(2) 0.81041(8) 0.62405(5) 0.0167(2) Uani d 1
O O1 0.8729(2) 0.67545(8) 0.48428(5) 0.0281(2) Uani d 1
O O2 0.1740(2) 0.92637(7) 0.54481(5) 0.0236(2) Uani d 1
O O3 0.2780(2) 0.91243(8) 0.42115(5) 0.0240(2) Uani d 1
H H3 0.2035 0.9341 0.4572 0.036 Uiso calc 1
S S1 0.55504(7) 0.67705(2) 0.72282(2) 0.02091(10) Uani d 1

loop_
_atom_site_aniso_label
_atom_site_aniso_U_11
_atom_site_aniso_U_22
_atom_site_aniso_U_33
_atom_site_aniso_U_12
_atom_site_aniso_U_13
_atom_site_aniso_U_23
C1 0.0310(7) 0.0206(6) 0.0278(7) 0.0059(5) -0.0021(5) -0.0034(5)
C2 0.0181(6) 0.0226(6) 0.0219(6) 0.0061(5) -0.0021(5) 0.0006(5)
C3 0.0139(5) 0.0162(5) 0.0179(6) -0.0027(4) -0.0008(4) -0.0016(4)
C4 0.0217(6) 0.0239(6) 0.0213(6) 0.0049(5) 0.0070(5) -0.0015(5)
C5 0.0407(9) 0.0231(7) 0.0272(7) 0.0010(6) 0.0064(6) -0.0074(5)
C6 0.0152(6) 0.0182(5) 0.0188(6) -0.0015(4) -0.0010(4) -0.0007(4)
C7 0.0153(6) 0.0188(6) 0.0167(6) -0.0015(4) 0.0000(4) -0.0001(4)
C8 0.0165(6) 0.0204(6) 0.0178(6) -0.0007(4) 0.0004(4) -0.0002(5)
C9 0.0162(6) 0.0214(6) 0.0194(6) -0.0033(4) -0.0008(4) 0.0009(5)
C10 0.0277(7) 0.0304(7) 0.0170(6) 0.0007(5) 0.0007(5) 0.0005(5)
N1 0.0150(5) 0.0175(5) 0.0170(5) 0.0019(4) -0.0004(4) 0.0003(4)
N2 0.0162(5) 0.0175(5) 0.0164(5) 0.0014(4) 0.0017(4) -0.0009(4)
O1 0.0285(5) 0.0351(6) 0.0214(5) 0.0119(4) 0.0075(4) 0.0014(4)
O2 0.0239(5) 0.0232(5) 0.0235(5) 0.0076(4) -0.0008(4) 0.0018(4)
O3 0.0247(5) 0.0271(5) 0.0200(5) 0.0036(4) -0.0008(4) 0.0028(4)
S1 0.02501(18) 0.02170(17) 0.01597(16) -0.00059(11) 0.00046(11) 0.00196(11)

loop_
_atom_type_symbol
_atom_type_description
_atom_type_scat_dispersion_real
_atom_type_scat_dispersion_imag
_atom_type_scat_source
C C 0.0033 0.0016 'International Tables Vol C Tables 4.2.6.8 and 6.1.1.4'
H H 0.0000 0.0000 'International Tables Vol C Tables 4.2.6.8 and 6.1.1.4'
N N 0.0061 0.0033 'International Tables Vol C Tables 4.2.6.8 and 6.1.1.4'
O O 0.0106 0.0060 'International Tables Vol C Tables 4.2.6.8 and 6.1.1.4'
S S 0.1246 0.1234 'International Tables Vol C Tables 4.2.6.8 and 6.1.1.4'

loop_
_geom_angle_atom_site_label_1
_geom_angle_atom_site_label_2
_geom_angle_atom_site_label_3
_geom_angle
C2 C1 H1A 109.5
C2 C1 H1B 109.5
H1A C1 H1B 109.5
C2 C1 H1C 109.5
H1A C1 H1C 109.5
H1B C1 H1C 109.5
N1 C2 C1 111.45(10)
N1 C2 H2A 109.3
C1 C2 H2A 109.3
N1 C2 H2B 109.3
C1 C2 H2B 109.3
H2A C2 H2B 108.0
N1 C3 N2 117.05(10)
N1 C3 S1 121.94(9)
N2 C3 S1 121.01(9)
N2 C4 C5 111.49(11)
N2 C4 H4A 109.3
C5 C4 H4A 109.3
N2 C4 H4B 109.3
C5 C4 H4B 109.3
H4A C4 H4B 108.0
C4 C5 H5A 109.5
C4 C5 H5B 109.5
H5A C5 H5B 109.5
C4 C5 H5C 109.5
H5A C5 H5C 109.5
H5B C5 H5C 109.5
O2 C6 N2 119.10(11)
O2 C6 C7 122.41(11)
N2 C6 C7 118.49(11)
C9 C7 C6 118.59(11)
C9 C7 C8 121.36(11)
C6 C7 C8 119.99(11)
O1 C8 N1 118.83(11)
O1 C8 C7 125.41(12)
N1 C8 C7 115.75(11)
O3 C9 C7 120.68(12)
O3 C9 C10 113.72(11)
C7 C9 C10 125.59(12)
C9 C10 H10A 109.5
C9 C10 H10B 109.5
H10A C10 H10B 109.5
C9 C10 H10C 109.5
H10A C10 H10C 109.5
H10B C10 H10C 109.5
C3 N1 C8 124.98(10)
C3 N1 C2 119.30(10)
C8 N1 C2 115.70(10)
C6 N2 C3 123.53(10)
C6 N2 C4 117.14(10)
C3 N2 C4 119.33(10)
C9 O3 H3 109.5

loop_
_geom_bond_atom_site_label_1
_geom_bond_atom_site_label_2
_geom_bond_distance
C1 C2 1.5202(19)
C1 H1A 0.9800
C1 H1B 0.9800
C1 H1C 0.9800
C2 N1 1.4818(15)
C2 H2A 0.9900
C2 H2B 0.9900
C3 N1 1.3746(16)
C3 N2 1.3887(15)
C3 S1 1.6588(12)
C4 N2 1.4849(15)
C4 C5 1.518(2)
C4 H4A 0.9900
C4 H4B 0.9900
C5 H5A 0.9800
C5 H5B 0.9800
C5 H5C 0.9800
C6 O2 1.2469(15)
C6 N2 1.3877(16)
C6 C7 1.4350(17)
C7 C9 1.3979(17)
C7 C8 1.4457(17)
C8 O1 1.2184(16)
C8 N1 1.4188(16)
C9 O3 1.3089(15)
C9 C10 1.4847(18)
C10 H10A 0.9800
C10 H10B 0.9800
C10 H10C 0.9800
O3 H3 0.8400

loop_
_geom_hbond_atom_site_label_D
_geom_hbond_atom_site_label_H
_geom_hbond_atom_site_label_A
_geom_hbond_site_symmetry_A
_geom_hbond_distance_DH
_geom_hbond_distance_HA
_geom_hbond_distance_DA
_geom_hbond_angle_DHA
C5 H5B S1 . 0.98 2.88 3.4223(15) 116
C10 H10A S1 4_575 0.98 2.88 3.8316(14) 163
O3 H3 O2 . 0.84 1.71 2.4756(13) 150
O3 H3 O2 3_576 0.84 2.47 3.0073(13) 122

loop_
_geom_torsion_atom_site_label_1
_geom_torsion_atom_site_label_2
_geom_torsion_atom_site_label_3
_geom_torsion_atom_site_label_4
_geom_torsion
O2 C6 C7 C9 -5.16(18)
N2 C6 C7 C9 174.28(11)
O2 C6 C7 C8 177.67(11)
N2 C6 C7 C8 -2.89(17)
C9 C7 C8 O1 8.3(2)
C6 C7 C8 O1 -174.57(12)
C9 C7 C8 N1 -172.03(11)
C6 C7 C8 N1 5.06(17)
C6 C7 C9 O3 2.29(18)
C8 C7 C9 O3 179.42(11)
C6 C7 C9 C10 -177.00(12)
C8 C7 C9 C10 0.13(19)
N2 C3 N1 C8 -0.42(17)
S1 C3 N1 C8 179.74(9)
N2 C3 N1 C2 -178.36(10)
S1 C3 N1 C2 1.80(15)
O1 C8 N1 C3 176.16(12)
C7 C8 N1 C3 -3.50(17)
O1 C8 N1 C2 -5.83(17)
C7 C8 N1 C2 174.51(10)
C1 C2 N1 C3 84.75(14)
C1 C2 N1 C8 -93.38(13)
O2 C6 N2 C3 178.14(11)
C7 C6 N2 C3 -1.32(17)
O2 C6 N2 C4 -1.88(17)
C7 C6 N2 C4 178.66(11)
N1 C3 N2 C6 2.99(17)
S1 C3 N2 C6 -177.18(9)
N1 C3 N2 C4 -176.99(10)
S1 C3 N2 C4 2.84(15)
C5 C4 N2 C6 -98.68(13)
C5 C4 N2 C3 81.30(14)

_cod_database_fobs_code 2021367
